data_7223369
loop_
_publ_author_name
'Kodama, Koichi'
'Morita, Yuya'
'Sekine, Eriko'
'Hirose, Takuji'

_publ_section_title
;
 A systematic study on ternary inclusion crystals consisting of dianilines
 and three positional isomers of ditoluoyl-l-tartaric acid
;
_journal_issue 1
_journal_name_full CrystEngComm
_journal_page_first 123
_journal_paper_doi 10.1039/C5CE01769F
_journal_volume 18
_journal_year 2016
_chemical_absolute_configuration syn
_chemical_formula_moiety 'C18 H12 O8 2-, C12 H14 N2 O 2+, 2(H2 O)'
_chemical_formula_sum 'C30 H30 N2 O11'
_chemical_formula_weight 594.56
_chemical_name_systematic
;
 ?
;
_space_group_crystal_system monoclinic
_space_group_IT_number 4
_space_group_name_Hall 'P 2yb'
_space_group_name_H-M_alt 'P 1 21 1'
_symmetry_space_group_name_Hall 'P 2yb'
_symmetry_space_group_name_H-M 'P 1 21 1'
_atom_sites_solution_hydrogens mixed
_audit_creation_method SHELXL-2013
_audit_update_record
;
2015-11-01 deposited with the CCDC.
2015-11-18 downloaded from the CCDC.
;
_cell_angle_alpha 90
_cell_angle_beta 116.569(4)
_cell_angle_gamma 90
_cell_formula_units_Z 2
_cell_length_a 13.029(3)
_cell_length_b 9.107(2)
_cell_length_c 13.565(3)
_cell_measurement_temperature 150(2)
_cell_volume 1439.6(6)
_computing_structure_refinement 'SHELXL-2013 (Sheldrick, 2013)'
_diffrn_ambient_temperature 150(2)
_diffrn_measured_fraction_theta_full 0.971
_diffrn_measured_fraction_theta_max 1.000
_diffrn_measurement_device_type 'Bruker SMART APEX2'
_diffrn_measurement_method '\w scans'
_diffrn_radiation_type MoK\a
_diffrn_radiation_wavelength 0.71073
_diffrn_reflns_av_R_equivalents 0.0793
_diffrn_reflns_av_unetI/netI 0.0659
_diffrn_reflns_laue_measured_fraction_full 0.971
_diffrn_reflns_laue_measured_fraction_max 1.000
_diffrn_reflns_limit_h_max 13
_diffrn_reflns_limit_h_min -15
_diffrn_reflns_limit_k_max 6
_diffrn_reflns_limit_k_min -10
_diffrn_reflns_limit_l_max 16
_diffrn_reflns_limit_l_min -15
_diffrn_reflns_number 8149
_diffrn_reflns_point_group_measured_fraction_full 0.755
_diffrn_reflns_point_group_measured_fraction_max 0.778
_diffrn_reflns_theta_full 25.242
_diffrn_reflns_theta_max 24.985
_diffrn_reflns_theta_min 1.678
_exptl_absorpt_coefficient_mu 0.106
_exptl_absorpt_correction_T_max 0.9947
_exptl_absorpt_correction_T_min 0.9491
_exptl_absorpt_correction_type multi-scan
_exptl_absorpt_process_details 'SADABS v2008/1 (Bruker, 2008)'
_exptl_crystal_colour colorless
_exptl_crystal_density_diffrn 1.372
_exptl_crystal_description needle
_exptl_crystal_F_000 624
_exptl_crystal_size_max 0.500
_exptl_crystal_size_mid 0.150
_exptl_crystal_size_min 0.050
_refine_diff_density_max 0.193
_refine_diff_density_min -0.225
_refine_diff_density_rms 0.052
_refine_ls_abs_structure_details
;
 Flack x determined using 911 quotients [(I+)-(I-)]/[(I+)+(I-)]
 (Parsons and Flack (2004), Acta Cryst. A60, s61).
;
_refine_ls_abs_structure_Flack 0.0(10)
_refine_ls_extinction_method none
_refine_ls_goodness_of_fit_ref 1.142
_refine_ls_hydrogen_treatment mixed
_refine_ls_matrix_type full
_refine_ls_number_parameters 428
_refine_ls_number_reflns 3930
_refine_ls_number_restraints 1
_refine_ls_restrained_S_all 1.142
_refine_ls_R_factor_all 0.0549
_refine_ls_R_factor_gt 0.0459
_refine_ls_shift/su_max 0.000
_refine_ls_shift/su_mean 0.000
_refine_ls_structure_factor_coef Fsqd
_refine_ls_weighting_details 'w=1/[\s^2^(Fo^2^)+(0.0438P)^2^+0.2153P] where P=(Fo^2^+2Fc^2^)/3'
_refine_ls_weighting_scheme calc
_refine_ls_wR_factor_gt 0.1026
_refine_ls_wR_factor_ref 0.1109
_reflns_Friedel_coverage 0.454
_reflns_friedel_fraction_full 0.507
_reflns_friedel_fraction_max 0.522
_reflns_number_gt 3354
_reflns_number_total 3930
_reflns_threshold_expression 'I > 2\s(I)'
_cod_data_source_file c5ce01769f2.cif
_cod_data_source_block A2
_cod_depositor_comments 'Adding full bibliography for 7223369--7223375.cif.'
_cod_original_cell_volume 1439.7(5)
_cod_database_code 7223369
_shelx_space_group_comment
;
The symmetry employed for this shelxl refinement is uniquely defined
by the following loop, which should always be used as a source of
symmetry information in preference to the above space-group names.
They are only intended as comments.
;
_shelx_estimated_absorpt_t_min 0.949
_shelx_estimated_absorpt_t_max 0.995
_shelxl_version_number 2013-4

loop_
_space_group_symop_operation_xyz
'x, y, z'
'-x, y+1/2, -z'

loop_
_atom_site_label
_atom_site_type_symbol
_atom_site_fract_x
_atom_site_fract_y
_atom_site_fract_z
_atom_site_U_iso_or_equiv
_atom_site_adp_type
_atom_site_occupancy
_atom_site_site_symmetry_order
_atom_site_calc_flag
_atom_site_refinement_flags_posn
_atom_site_refinement_flags_adp
O1 O 0.1797(2) 0.1899(3) -0.11417(19) 0.0234(6) Uani 1 1 d . .
O2 O 0.3348(2) 0.1815(3) 0.11903(19) 0.0253(6) Uani 1 1 d . .
O3 O 0.1452(2) 0.0757(4) -0.2740(2) 0.0349(7) Uani 1 1 d . .
O4 O 0.3969(2) 0.1359(3) -0.0891(2) 0.0286(7) Uani 1 1 d . .
O5 O 0.3502(3) 0.0807(4) 0.2777(2) 0.0390(8) Uani 1 1 d . .
C1 C 0.3746(3) 0.1789(5) 0.2309(3) 0.0265(9) Uani 1 1 d . .
O6 O 0.1237(2) 0.2157(3) 0.1033(2) 0.0330(7) Uani 1 1 d . .
O7 O 0.4018(2) -0.0872(3) -0.0161(2) 0.0311(7) Uani 1 1 d . .
O8 O 0.3693(3) 0.6473(4) 0.0719(3) 0.0376(8) Uani 1 1 d . .
H1 H 0.445(7) 0.630(10) 0.086(6) 0.12(3) Uiso 1 1 d . .
H2 H 0.354(5) 0.724(8) 0.034(5) 0.08(2) Uiso 1 1 d . .
C2 C 0.1316(3) 0.1809(5) -0.2267(3) 0.0265(9) Uani 1 1 d . .
O9 O 0.0628(2) -0.0032(3) 0.0226(2) 0.0346(7) Uani 1 1 d . .
C3 C 0.4470(3) 0.3084(5) 0.2864(3) 0.0262(9) Uani 1 1 d . .
N1 N 0.8238(4) 0.0057(5) 0.8926(3) 0.0349(9) Uani 1 1 d . .
H3 H 0.918(5) 0.025(7) 0.958(4) 0.068(16) Uiso 1 1 d . .
H4 H 0.771(4) 0.048(6) 0.910(4) 0.043(14) Uiso 1 1 d . .
H5 H 0.825(3) -0.087(6) 0.898(3) 0.018(11) Uiso 1 1 d . .
C4 C 0.2516(3) 0.0667(5) 0.0604(3) 0.0244(9) Uani 1 1 d . .
H6 H 0.2823 -0.0292 0.0980 0.029 Uiso 1 1 calc R U
O10 O 0.7648(3) 0.2300(4) 0.4859(2) 0.0396(8) Uani 1 1 d . .
C5 C 0.0631(3) 0.3136(5) -0.2821(3) 0.0255(9) Uani 1 1 d . .
C6 C 0.0448(4) 0.3455(5) -0.3890(3) 0.0302(10) Uani 1 1 d . .
H7 H 0.0780 0.2852 -0.4242 0.036 Uiso 1 1 calc R U
N2 N 0.6304(3) -0.0666(4) 0.0846(3) 0.0282(8) Uani 1 1 d . .
H8 H 0.657(4) -0.026(6) 0.047(4) 0.039(14) Uiso 1 1 d . .
H9 H 0.540(4) -0.066(6) 0.043(4) 0.058(15) Uiso 1 1 d . .
H10 H 0.653(4) -0.173(6) 0.089(4) 0.044(14) Uiso 1 1 d . .
C7 C 0.4473(4) 0.3574(5) 0.3841(3) 0.0315(10) Uani 1 1 d . .
H11 H 0.4022 0.3084 0.4129 0.038 Uiso 1 1 calc R U
C8 C 0.2383(3) 0.0575(4) -0.0560(3) 0.0235(9) Uani 1 1 d . .
H12 H 0.1889 -0.0290 -0.0932 0.028 Uiso 1 1 calc R U
C9 C -0.0225(4) 0.4663(5) -0.4449(3) 0.0353(11) Uani 1 1 d . .
H13 H -0.0326 0.4907 -0.5167 0.042 Uiso 1 1 calc R U
C10 C 0.7763(3) 0.1661(5) 0.5831(3) 0.0302(10) Uani 1 1 d . .
C11 C 0.7364(3) 0.1460(5) 0.3918(3) 0.0291(10) Uani 1 1 d . .
C12 C 0.6696(3) 0.0053(5) 0.1919(3) 0.0263(9) Uani 1 1 d . .
C13 C 0.8539(4) -0.0153(5) 0.7265(4) 0.0336(10) Uani 1 1 d . .
H14 H 0.8965 -0.1027 0.7561 0.040 Uiso 1 1 calc R U
O11 O 0.1127(3) -0.2617(4) -0.0565(3) 0.0445(8) Uani 1 1 d . .
H15 H 0.109(6) -0.190(9) -0.005(6) 0.11(3) Uiso 1 1 d . .
H16 H 0.048(6) -0.299(8) -0.082(5) 0.08(2) Uiso 1 1 d . .
C14 C 0.7424(3) 0.1258(5) 0.2180(3) 0.0289(10) Uani 1 1 d . .
H17 H 0.7692 0.1600 0.1674 0.035 Uiso 1 1 calc R U
C15 C 0.5151(3) 0.3785(5) 0.2458(3) 0.0298(10) Uani 1 1 d . .
H18 H 0.5140 0.3467 0.1786 0.036 Uiso 1 1 calc R U
C16 C 0.6302(4) -0.0459(5) 0.2651(3) 0.0322(10) Uani 1 1 d . .
H19 H 0.5800 -0.1280 0.2463 0.039 Uiso 1 1 calc R U
C17 C 0.5851(4) 0.4959(5) 0.3040(4) 0.0375(11) Uani 1 1 d . .
H20 H 0.6343 0.5413 0.2783 0.045 Uiso 1 1 calc R U
C18 C -0.0745(4) 0.5501(5) -0.3943(4) 0.0353(11) Uani 1 1 d . .
H21 H -0.1220 0.6305 -0.4328 0.042 Uiso 1 1 calc R U
C19 C 0.3550(3) 0.0359(4) -0.0552(3) 0.0241(9) Uani 1 1 d . .
C20 C 0.8385(4) 0.0369(5) 0.6244(4) 0.0347(11) Uani 1 1 d . .
H22 H 0.8698 -0.0147 0.5833 0.042 Uiso 1 1 calc R U
C21 C 0.1369(3) 0.0975(5) 0.0630(3) 0.0260(9) Uani 1 1 d . .
C22 C 0.8068(3) 0.0611(5) 0.7845(3) 0.0283(10) Uani 1 1 d . .
C23 C 0.7460(4) 0.1902(5) 0.7437(3) 0.0340(10) Uani 1 1 d . .
H23 H 0.7151 0.2424 0.7850 0.041 Uiso 1 1 calc R U
C24 C 0.6642(4) 0.0235(5) 0.3659(4) 0.0332(10) Uani 1 1 d . .
H24 H 0.6388 -0.0120 0.4171 0.040 Uiso 1 1 calc R U
C25 C 0.7309(4) 0.2420(5) 0.6425(3) 0.0348(10) Uani 1 1 d . .
H25 H 0.6891 0.3301 0.6136 0.042 Uiso 1 1 calc R U
C26 C 0.5141(4) 0.4786(6) 0.4396(3) 0.0381(11) Uani 1 1 d . .
H26 H 0.5124 0.5145 0.5046 0.046 Uiso 1 1 calc R U
C27 C -0.0579(4) 0.5181(5) -0.2883(3) 0.0335(10) Uani 1 1 d . .
H27 H -0.0939 0.5764 -0.2547 0.040 Uiso 1 1 calc R U
C28 C 0.7757(3) 0.1961(5) 0.3187(3) 0.0306(10) Uani 1 1 d . .
H28 H 0.8255 0.2786 0.3373 0.037 Uiso 1 1 calc R U
C29 C 0.0117(3) 0.4004(5) -0.2308(3) 0.0306(10) Uani 1 1 d . .
H29 H 0.0242 0.3792 -0.1577 0.037 Uiso 1 1 calc R U
C30 C 0.5824(4) 0.5456(5) 0.3993(4) 0.0389(11) Uani 1 1 d . .
H30 H 0.6285 0.6272 0.4376 0.047 Uiso 1 1 calc R U

loop_
_atom_site_aniso_label
_atom_site_aniso_U_11
_atom_site_aniso_U_22
_atom_site_aniso_U_33
_atom_site_aniso_U_23
_atom_site_aniso_U_13
_atom_site_aniso_U_12
O1 0.0259(13) 0.0230(15) 0.0226(13) -0.0007(12) 0.0120(11) 0.0025(12)
O2 0.0266(14) 0.0262(16) 0.0232(13) -0.0010(13) 0.0112(12) -0.0044(12)
O3 0.0434(17) 0.0316(18) 0.0277(15) -0.0065(15) 0.0141(14) 0.0047(14)
O4 0.0303(16) 0.0233(17) 0.0370(16) 0.0025(14) 0.0193(13) 0.0025(13)
O5 0.0490(18) 0.0378(19) 0.0278(15) 0.0082(15) 0.0150(14) -0.0033(15)
C1 0.026(2) 0.032(2) 0.0233(19) 0.007(2) 0.0124(17) 0.0055(19)
O6 0.0340(16) 0.0271(18) 0.0424(16) -0.0083(14) 0.0212(14) 0.0002(13)
O7 0.0318(16) 0.0226(16) 0.0403(17) 0.0050(14) 0.0174(14) 0.0039(13)
O8 0.044(2) 0.0309(19) 0.0419(18) 0.0068(16) 0.0232(16) 0.0023(15)
C2 0.031(2) 0.028(2) 0.0254(19) -0.006(2) 0.0167(18) -0.0049(19)
O9 0.0341(16) 0.0316(17) 0.0435(17) -0.0083(15) 0.0221(14) -0.0092(14)
C3 0.021(2) 0.026(2) 0.027(2) 0.0031(18) 0.0064(17) 0.0026(17)
N1 0.051(3) 0.025(2) 0.032(2) 0.0018(19) 0.0210(19) 0.001(2)
C4 0.024(2) 0.019(2) 0.030(2) 0.0006(19) 0.0120(18) 0.0001(17)
O10 0.062(2) 0.0260(17) 0.0305(16) -0.0016(14) 0.0207(16) -0.0058(15)
C5 0.022(2) 0.025(2) 0.028(2) 0.0022(18) 0.0097(18) 0.0015(17)
C6 0.033(2) 0.030(2) 0.028(2) -0.0032(19) 0.0149(19) -0.0021(19)
N2 0.031(2) 0.022(2) 0.036(2) -0.0018(17) 0.0186(18) -0.0002(16)
C7 0.029(2) 0.037(3) 0.030(2) 0.001(2) 0.0144(19) 0.003(2)
C8 0.025(2) 0.015(2) 0.032(2) 0.0028(18) 0.0139(18) 0.0029(16)
C9 0.035(2) 0.037(3) 0.030(2) 0.008(2) 0.010(2) -0.002(2)
C10 0.034(2) 0.027(2) 0.029(2) -0.002(2) 0.0147(19) -0.007(2)
C11 0.032(2) 0.024(2) 0.031(2) 0.002(2) 0.0132(19) 0.0030(18)
C12 0.026(2) 0.023(2) 0.031(2) 0.000(2) 0.0138(18) 0.0037(19)
C13 0.038(2) 0.025(2) 0.041(2) 0.001(2) 0.020(2) 0.003(2)
O11 0.038(2) 0.0312(19) 0.063(2) -0.0015(18) 0.0215(18) -0.0017(16)
C14 0.030(2) 0.027(2) 0.034(2) 0.005(2) 0.0184(19) 0.0010(19)
C15 0.029(2) 0.034(3) 0.028(2) 0.004(2) 0.0132(19) 0.002(2)
C16 0.032(2) 0.027(2) 0.041(2) 0.000(2) 0.019(2) -0.0033(19)
C17 0.037(3) 0.037(3) 0.040(3) 0.004(2) 0.018(2) -0.004(2)
C18 0.034(2) 0.027(3) 0.041(3) 0.009(2) 0.014(2) 0.0053(19)
C19 0.030(2) 0.016(2) 0.026(2) 0.0008(17) 0.0114(18) -0.0003(18)
C20 0.044(3) 0.030(3) 0.040(2) 0.001(2) 0.027(2) 0.003(2)
C21 0.028(2) 0.026(2) 0.026(2) 0.0018(19) 0.0133(18) -0.0058(19)
C22 0.033(2) 0.025(2) 0.028(2) -0.0024(19) 0.0141(18) -0.0023(18)
C23 0.036(2) 0.032(3) 0.036(2) -0.007(2) 0.018(2) 0.003(2)
C24 0.040(2) 0.029(3) 0.037(2) 0.003(2) 0.023(2) -0.002(2)
C25 0.036(2) 0.028(2) 0.037(2) 0.001(2) 0.013(2) 0.004(2)
C26 0.034(3) 0.044(3) 0.032(2) -0.007(2) 0.011(2) 0.003(2)
C27 0.034(2) 0.029(2) 0.039(2) -0.001(2) 0.017(2) 0.004(2)
C28 0.030(2) 0.028(2) 0.034(2) 0.004(2) 0.0147(19) -0.0020(19)
C29 0.034(2) 0.030(2) 0.033(2) -0.001(2) 0.019(2) 0.000(2)
C30 0.038(3) 0.034(3) 0.037(2) -0.007(2) 0.010(2) -0.005(2)

loop_
_atom_type_symbol
_atom_type_description
_atom_type_scat_dispersion_real
_atom_type_scat_dispersion_imag
_atom_type_scat_source
C C 0.0033 0.0016 'International Tables Vol C Tables 4.2.6.8 and 6.1.1.4'
H H 0.0000 0.0000 'International Tables Vol C Tables 4.2.6.8 and 6.1.1.4'
N N 0.0061 0.0033 'International Tables Vol C Tables 4.2.6.8 and 6.1.1.4'
O O 0.0106 0.0060 'International Tables Vol C Tables 4.2.6.8 and 6.1.1.4'

loop_
_geom_angle_atom_site_label_1
_geom_angle_atom_site_label_2
_geom_angle_atom_site_label_3
_geom_angle
C2 O1 C8 114.9(3)
C1 O2 C4 114.4(3)
O5 C1 O2 122.2(4)
O5 C1 C3 124.9(3)
O2 C1 C3 112.8(3)
H1 O8 H2 102(6)
O3 C2 O1 122.5(4)
O3 C2 C5 124.8(3)
O1 C2 C5 112.7(3)
C15 C3 C7 119.8(4)
C15 C3 C1 122.4(4)
C7 C3 C1 117.8(3)
C22 N1 H3 110(3)
C22 N1 H4 109(3)
H3 N1 H4 114(4)
C22 N1 H5 115(3)
H3 N1 H5 96(4)
H4 N1 H5 113(4)
O2 C4 C8 108.6(3)
O2 C4 C21 110.4(3)
C8 C4 C21 112.1(3)
O2 C4 H6 108.5
C8 C4 H6 108.5
C21 C4 H6 108.5
C10 O10 C11 120.9(3)
C6 C5 C29 120.1(4)
C6 C5 C2 118.7(3)
C29 C5 C2 121.1(3)
C5 C6 C9 120.2(4)
C5 C6 H7 119.9
C9 C6 H7 119.9
C12 N2 H8 111(3)
C12 N2 H9 110(3)
H8 N2 H9 110(4)
C12 N2 H10 114(3)
H8 N2 H10 106(4)
H9 N2 H10 105(4)
C3 C7 C26 120.0(4)
C3 C7 H11 120.0
C26 C7 H11 120.0
O1 C8 C4 107.9(3)
O1 C8 C19 113.0(3)
C4 C8 C19 110.5(3)
O1 C8 H12 108.4
C4 C8 H12 108.4
C19 C8 H12 108.4
C18 C9 C6 119.4(4)
C18 C9 H13 120.3
C6 C9 H13 120.3
C25 C10 O10 116.9(4)
C25 C10 C20 120.8(4)
O10 C10 C20 122.1(4)
C28 C11 O10 116.4(4)
C28 C11 C24 120.5(4)
O10 C11 C24 122.9(4)
C16 C12 C14 120.8(4)
C16 C12 N2 119.0(4)
C14 C12 N2 120.1(3)
C22 C13 C20 119.4(4)
C22 C13 H14 120.3
C20 C13 H14 120.3
H15 O11 H16 102(6)
C12 C14 C28 119.4(4)
C12 C14 H17 120.3
C28 C14 H17 120.3
C3 C15 C17 119.9(4)
C3 C15 H18 120.1
C17 C15 H18 120.1
C24 C16 C12 119.7(4)
C24 C16 H19 120.2
C12 C16 H19 120.2
C30 C17 C15 119.6(4)
C30 C17 H20 120.2
C15 C17 H20 120.2
C27 C18 C9 120.8(4)
C27 C18 H21 119.6
C9 C18 H21 119.6
O4 C19 O7 126.0(3)
O4 C19 C8 120.0(3)
O7 C19 C8 113.9(3)
C13 C20 C10 119.1(4)
C13 C20 H22 120.4
C10 C20 H22 120.4
O6 C21 O9 125.8(4)
O6 C21 C4 119.4(3)
O9 C21 C4 114.8(4)
C13 C22 C23 121.3(4)
C13 C22 N1 119.2(4)
C23 C22 N1 119.5(4)
C25 C23 C22 119.2(4)
C25 C23 H23 120.4
C22 C23 H23 120.4
C16 C24 C11 119.6(4)
C16 C24 H24 120.2
C11 C24 H24 120.2
C10 C25 C23 120.2(4)
C10 C25 H25 119.9
C23 C25 H25 119.9
C30 C26 C7 119.5(4)
C30 C26 H26 120.2
C7 C26 H26 120.2
C18 C27 C29 120.2(4)
C18 C27 H27 119.9
C29 C27 H27 119.9
C11 C28 C14 120.0(4)
C11 C28 H28 120.0
C14 C28 H28 120.0
C27 C29 C5 119.3(4)
C27 C29 H29 120.4
C5 C29 H29 120.4
C26 C30 C17 121.1(4)
C26 C30 H30 119.5
C17 C30 H30 119.5

loop_
_geom_bond_atom_site_label_1
_geom_bond_atom_site_label_2
_geom_bond_distance
O1 C2 1.369(4)
O1 C8 1.456(5)
O2 C1 1.367(4)
O2 C4 1.459(5)
O3 C2 1.210(5)
O4 C19 1.250(5)
O5 C1 1.218(5)
C1 C3 1.487(6)
O6 C21 1.254(5)
O7 C19 1.273(5)
O8 H1 0.94(8)
O8 H2 0.84(7)
C2 C5 1.491(6)
O9 C21 1.264(5)
C3 C15 1.392(5)
C3 C7 1.396(6)
N1 C22 1.471(5)
N1 H3 1.16(6)
N1 H4 0.91(5)
N1 H5 0.85(5)
C4 C8 1.512(5)
C4 C21 1.537(5)
C4 H6 1.0000
O10 C10 1.387(5)
O10 C11 1.389(5)
C5 C6 1.390(6)
C5 C29 1.406(5)
C6 C9 1.400(6)
C6 H7 0.9500
N2 C12 1.463(5)
N2 H8 0.82(5)
N2 H9 1.05(5)
N2 H10 1.01(5)
C7 C26 1.399(7)
C7 H11 0.9500
C8 C19 1.528(5)
C8 H12 1.0000
C9 C18 1.388(6)
C9 H13 0.9500
C10 C25 1.379(6)
C10 C20 1.396(6)
C11 C28 1.382(5)
C11 C24 1.399(6)
C12 C16 1.388(5)
C12 C14 1.389(6)
C13 C22 1.382(5)
C13 C20 1.392(6)
C13 H14 0.9500
O11 H15 0.97(8)
O11 H16 0.83(7)
C14 C28 1.391(6)
C14 H17 0.9500
C15 C17 1.397(6)
C15 H18 0.9500
C16 C24 1.387(6)
C16 H19 0.9500
C17 C30 1.386(6)
C17 H20 0.9500
C18 C27 1.386(6)
C18 H21 0.9500
C20 H22 0.9500
C22 C23 1.387(6)
C23 C25 1.381(6)
C23 H23 0.9500
C24 H24 0.9500
C25 H25 0.9500
C26 C30 1.377(6)
C26 H26 0.9500
C27 C29 1.395(6)
C27 H27 0.9500
C28 H28 0.9500
C29 H29 0.9500
C30 H30 0.9500

loop_
_geom_torsion_atom_site_label_1
_geom_torsion_atom_site_label_2
_geom_torsion_atom_site_label_3
_geom_torsion_atom_site_label_4
_geom_torsion
C4 O2 C1 O5 6.3(5)
C4 O2 C1 C3 -172.4(3)
C8 O1 C2 O3 -6.1(5)
C8 O1 C2 C5 174.4(3)
O5 C1 C3 C15 149.7(4)
O2 C1 C3 C15 -31.6(5)
O5 C1 C3 C7 -28.7(6)
O2 C1 C3 C7 149.9(4)
C1 O2 C4 C8 -165.6(3)
C1 O2 C4 C21 71.1(4)
O3 C2 C5 C6 -22.6(6)
O1 C2 C5 C6 156.9(3)
O3 C2 C5 C29 153.5(4)
O1 C2 C5 C29 -27.0(5)
C29 C5 C6 C9 1.6(6)
C2 C5 C6 C9 177.7(4)
C15 C3 C7 C26 1.4(6)
C1 C3 C7 C26 179.9(4)
C2 O1 C8 C4 -161.8(3)
C2 O1 C8 C19 75.7(4)
O2 C4 C8 O1 -69.6(4)
C21 C4 C8 O1 52.7(4)
O2 C4 C8 C19 54.4(4)
C21 C4 C8 C19 176.7(3)
C5 C6 C9 C18 -2.6(6)
C11 O10 C10 C25 -138.4(4)
C11 O10 C10 C20 46.4(5)
C10 O10 C11 C28 -151.5(4)
C10 O10 C11 C24 33.5(6)
C16 C12 C14 C28 -0.2(6)
N2 C12 C14 C28 177.8(4)
C7 C3 C15 C17 1.2(6)
C1 C3 C15 C17 -177.3(4)
C14 C12 C16 C24 -0.4(6)
N2 C12 C16 C24 -178.4(4)
C3 C15 C17 C30 -2.8(7)
C6 C9 C18 C27 1.8(7)
O1 C8 C19 O4 9.0(5)
C4 C8 C19 O4 -112.0(4)
O1 C8 C19 O7 -172.3(3)
C4 C8 C19 O7 66.7(4)
C22 C13 C20 C10 0.5(6)
C25 C10 C20 C13 0.2(6)
O10 C10 C20 C13 175.2(4)
O2 C4 C21 O6 6.1(5)
C8 C4 C21 O6 -115.2(4)
O2 C4 C21 O9 -174.0(3)
C8 C4 C21 O9 64.7(4)
C20 C13 C22 C23 -1.1(6)
C20 C13 C22 N1 -179.8(4)
C13 C22 C23 C25 1.0(6)
N1 C22 C23 C25 179.7(4)
C12 C16 C24 C11 1.2(6)
C28 C11 C24 C16 -1.4(6)
O10 C11 C24 C16 173.3(4)
O10 C10 C25 C23 -175.5(4)
C20 C10 C25 C23 -0.3(7)
C22 C23 C25 C10 -0.3(6)
C3 C7 C26 C30 -2.3(7)
C9 C18 C27 C29 0.0(7)
O10 C11 C28 C14 -174.2(4)
C24 C11 C28 C14 0.9(6)
C12 C14 C28 C11 -0.1(6)
C18 C27 C29 C5 -1.0(6)
C6 C5 C29 C27 0.2(6)
C2 C5 C29 C27 -175.8(4)
C7 C26 C30 C17 0.8(7)
C15 C17 C30 C26 1.8(7)
